data_1534106
loop_
_publ_author_name
'Zhou, Xin'
'Yu, Changjiang'
'Feng, Zeya'
'Yu, Yang'
'Wang, Jun'
'Hao, Erhong'
'Wei, Yun'
'Mu, Xiaolong'
'Jiao, Lijuan'

_publ_section_title
;
 Highly Regioselective \a-Chlorination of the BODIPY Chromophore with
 Copper(II) Chloride.
;
_journal_issue 18
_journal_name_full 'Organic letters'
_journal_page_first 4632
_journal_page_last 4635
_journal_paper_doi 10.1021/acs.orglett.5b02383
_journal_volume 17
_journal_year 2015
_chemical_formula_sum 'C12 H11 B Cl2 F2 N2'
_chemical_formula_weight 302.94
_chemical_name_systematic
; 
 ? 
;
_space_group_IT_number 2
_symmetry_cell_setting triclinic
_symmetry_space_group_name_Hall '-P 1'
_symmetry_space_group_name_H-M 'P -1'
_atom_sites_solution_hydrogens geom
_atom_sites_solution_primary direct
_atom_sites_solution_secondary difmap
_audit_creation_method SHELXL-97
_cell_angle_alpha 91.2160(10)
_cell_angle_beta 110.2730(10)
_cell_angle_gamma 107.7390(10)
_cell_formula_units_Z 4
_cell_length_a 10.1284(11)
_cell_length_b 11.8356(13)
_cell_length_c 12.6560(13)
_cell_measurement_reflns_used 8105
_cell_measurement_temperature 293(2)
_cell_measurement_theta_max 27.61
_cell_measurement_theta_min 2.29
_cell_volume 1341.8(2)
_computing_cell_refinement 'Bruker SMART'
_computing_data_collection 'Bruker SMART'
_computing_data_reduction 'Bruker SAINT'
_computing_molecular_graphics 'Bruker SHELXTL'
_computing_publication_material 'Bruker SHELXTL'
_computing_structure_refinement 'SHELXL-97 (Sheldrick, 1997)'
_computing_structure_solution 'SHELXS-97 (Sheldrick, 1990)'
_diffrn_ambient_temperature 293(2)
_diffrn_measured_fraction_theta_full 0.997
_diffrn_measured_fraction_theta_max 0.997
_diffrn_measurement_device_type 'CCD area detector'
_diffrn_measurement_method 'phi and omega scans'
_diffrn_radiation_monochromator graphite
_diffrn_radiation_source 'fine-focus sealed tube'
_diffrn_radiation_type MoK\a
_diffrn_radiation_wavelength 0.71073
_diffrn_reflns_av_R_equivalents 0.0210
_diffrn_reflns_av_sigmaI/netI 0.0209
_diffrn_reflns_limit_h_max 12
_diffrn_reflns_limit_h_min -12
_diffrn_reflns_limit_k_max 14
_diffrn_reflns_limit_k_min -14
_diffrn_reflns_limit_l_max 15
_diffrn_reflns_limit_l_min -15
_diffrn_reflns_number 13037
_diffrn_reflns_theta_full 25.00
_diffrn_reflns_theta_max 25.00
_diffrn_reflns_theta_min 1.73
_exptl_absorpt_coefficient_mu 0.492
_exptl_absorpt_correction_T_max 0.9167
_exptl_absorpt_correction_T_min 0.8953
_exptl_absorpt_correction_type multi-scan
_exptl_crystal_colour red
_exptl_crystal_density_diffrn 1.500
_exptl_crystal_density_method 'not measured'
_exptl_crystal_description block
_exptl_crystal_F_000 616
_exptl_crystal_size_max 0.23
_exptl_crystal_size_mid 0.20
_exptl_crystal_size_min 0.18
_refine_diff_density_max 0.193
_refine_diff_density_min -0.260
_refine_diff_density_rms 0.038
_refine_ls_extinction_method none
_refine_ls_goodness_of_fit_ref 1.045
_refine_ls_hydrogen_treatment mixed
_refine_ls_matrix_type full
_refine_ls_number_parameters 345
_refine_ls_number_reflns 4716
_refine_ls_number_restraints 0
_refine_ls_restrained_S_all 1.045
_refine_ls_R_factor_all 0.0427
_refine_ls_R_factor_gt 0.0358
_refine_ls_shift/su_max 0.000
_refine_ls_shift/su_mean 0.000
_refine_ls_structure_factor_coef Fsqd
_refine_ls_weighting_details 'calc w=1/[\s^2^(Fo^2^)+(0.0478P)^2^+0.3938P] where P=(Fo^2^+2Fc^2^)/3'
_refine_ls_weighting_scheme calc
_refine_ls_wR_factor_gt 0.0953
_refine_ls_wR_factor_ref 0.1020
_reflns_number_gt 3959
_reflns_number_total 4716
_reflns_threshold_expression >2sigma(I)
_cod_data_source_file ol5b02383_si_002.cif
_cod_data_source_block 150714c_0m
_cod_depositor_comments
;
The following automatic conversions were performed:

'_symmetry_cell_setting' value 'Triclinic' changed to 'triclinic'
according to
/usr/data/users/saulius/crontab/automatic-downloads/current/ACS/lib/dictionaries/cif_core.dic
dictionary named 'cif_core.dic' version 2.4.2 from 2011-04-26.

Automatic conversion script
Id: cif_fix_values 3271 2015-04-21 07:52:19Z andrius 
;
_cod_original_sg_symbol_H-M P-1
_cod_database_code 1534106

loop_
_symmetry_equiv_pos_as_xyz
'x, y, z'
'-x, -y, -z'

loop_
_atom_site_label
_atom_site_type_symbol
_atom_site_fract_x
_atom_site_fract_y
_atom_site_fract_z
_atom_site_U_iso_or_equiv
_atom_site_adp_type
_atom_site_occupancy
_atom_site_symmetry_multiplicity
_atom_site_calc_flag
_atom_site_refinement_flags
B1 B 0.8325(2) 0.7080(2) 1.03749(18) 0.0511(5) Uani 1 1 d .
B2 B 0.5029(3) 0.7581(2) 0.49667(18) 0.0539(5) Uani 1 1 d .
C1 C 0.8583(2) 0.60653(19) 0.86426(19) 0.0616(5) Uani 1 1 d .
C2 C 0.7702(3) 0.5430(2) 0.7563(2) 0.0735(6) Uani 1 1 d .
H2 H 0.8025 0.5127 0.7050 0.088 Uiso 1 1 calc R
C3 C 0.6285(3) 0.53422(19) 0.74071(18) 0.0648(5) Uani 1 1 d .
H3 H 0.5447 0.4967 0.6757 0.078 Uiso 1 1 calc R
C4 C 0.6292(2) 0.59159(16) 0.83970(15) 0.0488(4) Uani 1 1 d .
C5 C 0.51310(19) 0.59864(15) 0.87076(15) 0.0476(4) Uani 1 1 d .
C6 C 0.54274(19) 0.65410(15) 0.97900(15) 0.0466(4) Uani 1 1 d .
C7 C 0.4462(2) 0.66559(18) 1.03224(19) 0.0592(5) Uani 1 1 d .
H7 H 0.3425 0.6361 1.0004 0.071 Uiso 1 1 calc R
C8 C 0.5305(2) 0.72765(19) 1.13924(19) 0.0644(5) Uani 1 1 d .
H8 H 0.4958 0.7482 1.1934 0.077 Uiso 1 1 calc R
C9 C 0.6776(2) 0.75353(17) 1.15028(16) 0.0562(5) Uani 1 1 d .
C10 C 0.3545(2) 0.54830(18) 0.78777(18) 0.0593(5) Uani 1 1 d .
H10A H 0.2912 0.5086 0.8279 0.071 Uiso 1 1 calc R
H10B H 0.3480 0.4886 0.7309 0.071 Uiso 1 1 calc R
C11 C 0.2964(2) 0.6431(2) 0.72865(18) 0.0648(5) Uani 1 1 d .
H11A H 0.2974 0.7005 0.7850 0.078 Uiso 1 1 calc R
H11B H 0.3624 0.6857 0.6916 0.078 Uiso 1 1 calc R
C12 C 0.1399(3) 0.5901(3) 0.6412(2) 0.0888(8) Uani 1 1 d .
H12A H 0.1408 0.5415 0.5799 0.133 Uiso 1 1 calc R
H12B H 0.1033 0.6535 0.6122 0.133 Uiso 1 1 calc R
H12C H 0.0762 0.5415 0.6759 0.133 Uiso 1 1 calc R
C13 C 0.7836(2) 0.77763(19) 0.59235(18) 0.0636(5) Uani 1 1 d .
C14 C 0.9087(3) 0.8402(2) 0.6867(2) 0.0760(6) Uani 1 1 d .
H14 H 1.0034 0.8340 0.7075 0.091 Uiso 1 1 calc R
C15 C 0.8652(2) 0.9131(2) 0.74327(19) 0.0692(6) Uani 1 1 d .
H15 H 0.9252 0.9654 0.8104 0.083 Uiso 1 1 calc R
C16 C 0.7140(2) 0.89462(17) 0.68187(16) 0.0538(4) Uani 1 1 d .
C17 C 0.6178(2) 0.94744(16) 0.70246(16) 0.0524(4) Uani 1 1 d .
C18 C 0.4717(2) 0.91823(16) 0.62589(16) 0.0529(4) Uani 1 1 d .
C19 C 0.3560(3) 0.9599(2) 0.62643(19) 0.0676(6) Uani 1 1 d .
H19 H 0.3617 1.0157 0.6821 0.081 Uiso 1 1 calc R
C20 C 0.2334(3) 0.9038(2) 0.5307(2) 0.0746(6) Uani 1 1 d .
H20 H 0.1408 0.9143 0.5085 0.090 Uiso 1 1 calc R
C21 C 0.2751(2) 0.82786(19) 0.47302(17) 0.0631(5) Uani 1 1 d .
C22 C 0.6713(2) 1.03061(17) 0.81123(16) 0.0587(5) Uani 1 1 d .
H22A H 0.6180 1.0877 0.7993 0.070 Uiso 1 1 calc R
H22B H 0.7768 1.0751 0.8328 0.070 Uiso 1 1 calc R
C23 C 0.6470(3) 0.9615(2) 0.90736(18) 0.0726(6) Uani 1 1 d .
H23A H 0.5409 0.9212 0.8874 0.087 Uiso 1 1 calc R
H23B H 0.6944 0.9006 0.9152 0.087 Uiso 1 1 calc R
C24 C 0.7087(3) 1.0411(2) 1.01974(19) 0.0845(7) Uani 1 1 d .
H24A H 0.8140 1.0804 1.0406 0.127 Uiso 1 1 calc R
H24B H 0.6912 0.9935 1.0771 0.127 Uiso 1 1 calc R
H24C H 0.6600 1.1002 1.0132 0.127 Uiso 1 1 calc R
Cl1 Cl 1.04634(7) 0.64448(7) 0.92808(7) 0.0962(2) Uani 1 1 d .
Cl2 Cl 0.83148(8) 0.83260(6) 1.26429(5) 0.0863(2) Uani 1 1 d .
Cl3 Cl 0.16468(7) 0.73671(6) 0.34785(5) 0.0857(2) Uani 1 1 d .
Cl4 Cl 0.77346(7) 0.67108(6) 0.49485(5) 0.0869(2) Uani 1 1 d .
F1 F 0.92294(13) 0.82280(11) 1.04228(11) 0.0746(4) Uani 1 1 d .
F2 F 0.90507(13) 0.64810(13) 1.11655(10) 0.0748(4) Uani 1 1 d .
F3 F 0.50353(15) 0.77144(12) 0.38931(9) 0.0738(3) Uani 1 1 d .
F4 F 0.43897(13) 0.64012(10) 0.50443(11) 0.0689(3) Uani 1 1 d .
N1 N 0.77712(15) 0.63736(13) 0.91650(13) 0.0486(3) Uani 1 1 d .
N2 N 0.68860(16) 0.70944(13) 1.05585(12) 0.0466(3) Uani 1 1 d .
N3 N 0.66518(17) 0.80884(14) 0.58690(13) 0.0528(4) Uani 1 1 d .
N4 N 0.41708(17) 0.83470(13) 0.52799(12) 0.0518(4) Uani 1 1 d .

loop_
_atom_site_aniso_label
_atom_site_aniso_U_11
_atom_site_aniso_U_22
_atom_site_aniso_U_33
_atom_site_aniso_U_23
_atom_site_aniso_U_13
_atom_site_aniso_U_12
B1 0.0409(10) 0.0564(12) 0.0522(12) 0.0021(9) 0.0127(9) 0.0166(9)
B2 0.0595(13) 0.0536(12) 0.0438(11) 0.0003(9) 0.0156(9) 0.0169(10)
C1 0.0534(11) 0.0630(12) 0.0758(14) 0.0034(10) 0.0328(10) 0.0198(9)
C2 0.0802(15) 0.0753(14) 0.0723(14) -0.0075(11) 0.0417(12) 0.0212(12)
C3 0.0702(14) 0.0619(12) 0.0551(12) -0.0039(9) 0.0222(10) 0.0140(10)
C4 0.0473(10) 0.0465(10) 0.0478(10) 0.0030(8) 0.0147(8) 0.0128(8)
C5 0.0427(9) 0.0408(9) 0.0550(10) 0.0092(8) 0.0144(8) 0.0122(7)
C6 0.0420(9) 0.0469(9) 0.0545(10) 0.0117(8) 0.0185(8) 0.0189(7)
C7 0.0536(11) 0.0619(12) 0.0754(14) 0.0188(10) 0.0313(10) 0.0282(9)
C8 0.0800(14) 0.0677(13) 0.0702(14) 0.0168(11) 0.0432(12) 0.0401(11)
C9 0.0690(13) 0.0565(11) 0.0493(10) 0.0073(8) 0.0215(9) 0.0299(10)
C10 0.0438(10) 0.0538(11) 0.0662(12) 0.0026(9) 0.0109(9) 0.0083(8)
C11 0.0491(11) 0.0713(13) 0.0630(12) 0.0121(10) 0.0105(9) 0.0165(10)
C12 0.0563(13) 0.106(2) 0.0841(17) 0.0043(15) 0.0013(12) 0.0295(13)
C13 0.0611(12) 0.0678(13) 0.0618(12) -0.0018(10) 0.0231(10) 0.0217(10)
C14 0.0544(12) 0.0875(16) 0.0774(15) -0.0095(12) 0.0154(11) 0.0235(11)
C15 0.0572(12) 0.0715(14) 0.0624(13) -0.0097(10) 0.0113(10) 0.0127(10)
C16 0.0566(11) 0.0499(10) 0.0480(10) -0.0011(8) 0.0162(8) 0.0123(8)
C17 0.0624(11) 0.0427(9) 0.0485(10) 0.0048(8) 0.0202(9) 0.0133(8)
C18 0.0630(12) 0.0468(10) 0.0493(10) 0.0060(8) 0.0206(9) 0.0193(9)
C19 0.0772(14) 0.0626(13) 0.0690(13) 0.0060(10) 0.0263(11) 0.0326(11)
C20 0.0662(14) 0.0798(15) 0.0792(15) 0.0079(12) 0.0180(12) 0.0365(12)
C21 0.0608(12) 0.0652(12) 0.0546(11) 0.0088(10) 0.0111(10) 0.0211(10)
C22 0.0680(12) 0.0480(10) 0.0541(11) -0.0018(8) 0.0186(9) 0.0164(9)
C23 0.0951(17) 0.0602(13) 0.0600(13) 0.0029(10) 0.0311(12) 0.0200(12)
C24 0.109(2) 0.0841(16) 0.0557(13) 0.0029(12) 0.0287(13) 0.0287(15)
Cl1 0.0544(3) 0.1159(5) 0.1258(6) -0.0036(4) 0.0408(4) 0.0315(3)
Cl2 0.0914(4) 0.1026(5) 0.0543(3) -0.0124(3) 0.0132(3) 0.0353(4)
Cl3 0.0697(4) 0.0979(5) 0.0642(3) -0.0054(3) -0.0030(3) 0.0266(3)
Cl4 0.0861(4) 0.1017(5) 0.0781(4) -0.0167(3) 0.0271(3) 0.0440(4)
F1 0.0572(7) 0.0638(7) 0.0880(9) -0.0132(6) 0.0288(6) -0.0006(6)
F2 0.0633(7) 0.1053(10) 0.0608(7) 0.0133(7) 0.0113(6) 0.0481(7)
F3 0.0847(8) 0.0913(9) 0.0436(6) 0.0006(6) 0.0225(6) 0.0290(7)
F4 0.0672(7) 0.0495(6) 0.0781(8) -0.0013(5) 0.0185(6) 0.0136(5)
N1 0.0426(8) 0.0509(8) 0.0528(9) 0.0038(7) 0.0181(7) 0.0159(6)
N2 0.0473(8) 0.0486(8) 0.0457(8) 0.0053(6) 0.0162(6) 0.0196(7)
N3 0.0554(9) 0.0532(9) 0.0469(8) -0.0001(7) 0.0173(7) 0.0167(7)
N4 0.0544(9) 0.0524(9) 0.0440(8) 0.0051(7) 0.0131(7) 0.0174(7)

loop_
_atom_type_symbol
_atom_type_description
_atom_type_scat_dispersion_real
_atom_type_scat_dispersion_imag
_atom_type_scat_source
C C 0.0033 0.0016 'International Tables Vol C Tables 4.2.6.8 and 6.1.1.4'
H H 0.0000 0.0000 'International Tables Vol C Tables 4.2.6.8 and 6.1.1.4'
B B 0.0013 0.0007 'International Tables Vol C Tables 4.2.6.8 and 6.1.1.4'
N N 0.0061 0.0033 'International Tables Vol C Tables 4.2.6.8 and 6.1.1.4'
F F 0.0171 0.0103 'International Tables Vol C Tables 4.2.6.8 and 6.1.1.4'
Cl Cl 0.1484 0.1585 'International Tables Vol C Tables 4.2.6.8 and 6.1.1.4'

loop_
_geom_angle_atom_site_label_1
_geom_angle_atom_site_label_2
_geom_angle_atom_site_label_3
_geom_angle
F2 B1 F1 111.66(16)
F2 B1 N1 109.29(16)
F1 B1 N1 110.06(16)
F2 B1 N2 109.70(16)
F1 B1 N2 110.51(16)
N1 B1 N2 105.43(14)
F4 B2 F3 110.83(17)
F4 B2 N3 110.24(16)
F3 B2 N3 110.26(17)
F4 B2 N4 109.85(17)
F3 B2 N4 110.38(17)
N3 B2 N4 105.13(15)
N1 C1 C2 111.97(18)
N1 C1 Cl1 121.44(16)
C2 C1 Cl1 126.58(16)
C3 C2 C1 106.25(18)
C3 C2 H2 126.9
C1 C2 H2 126.9
C2 C3 C4 108.33(19)
C2 C3 H3 125.8
C4 C3 H3 125.8
C5 C4 N1 120.78(16)
C5 C4 C3 131.13(18)
N1 C4 C3 107.86(16)
C4 C5 C6 120.26(16)
C4 C5 C10 120.31(17)
C6 C5 C10 119.42(17)
N2 C6 C5 121.39(15)
N2 C6 C7 107.69(17)
C5 C6 C7 130.92(17)
C8 C7 C6 108.41(18)
C8 C7 H7 125.8
C6 C7 H7 125.8
C7 C8 C9 106.00(18)
C7 C8 H8 127.0
C9 C8 H8 127.0
N2 C9 C8 111.65(18)
N2 C9 Cl2 121.46(15)
C8 C9 Cl2 126.88(16)
C5 C10 C11 112.97(16)
C5 C10 H10A 109.0
C11 C10 H10A 109.0
C5 C10 H10B 109.0
C11 C10 H10B 109.0
H10A C10 H10B 107.8
C12 C11 C10 112.20(19)
C12 C11 H11A 109.2
C10 C11 H11A 109.2
C12 C11 H11B 109.2
C10 C11 H11B 109.2
H11A C11 H11B 107.9
C11 C12 H12A 109.5
C11 C12 H12B 109.5
H12A C12 H12B 109.5
C11 C12 H12C 109.5
H12A C12 H12C 109.5
H12B C12 H12C 109.5
N3 C13 C14 111.52(19)
N3 C13 Cl4 122.21(16)
C14 C13 Cl4 126.26(17)
C15 C14 C13 106.5(2)
C15 C14 H14 126.8
C13 C14 H14 126.8
C14 C15 C16 107.66(19)
C14 C15 H15 126.2
C16 C15 H15 126.2
C17 C16 N3 121.31(17)
C17 C16 C15 130.41(18)
N3 C16 C15 108.28(18)
C18 C17 C16 120.15(17)
C18 C17 C22 120.44(18)
C16 C17 C22 119.32(18)
C17 C18 N4 121.19(17)
C17 C18 C19 130.86(18)
N4 C18 C19 107.95(17)
C20 C19 C18 107.95(19)
C20 C19 H19 126.0
C18 C19 H19 126.0
C19 C20 C21 106.3(2)
C19 C20 H20 126.9
C21 C20 H20 126.9
N4 C21 C20 111.62(19)
N4 C21 Cl3 122.43(17)
C20 C21 Cl3 125.94(17)
C17 C22 C23 111.26(16)
C17 C22 H22A 109.4
C23 C22 H22A 109.4
C17 C22 H22B 109.4
C23 C22 H22B 109.4
H22A C22 H22B 108.0
C24 C23 C22 112.76(19)
C24 C23 H23A 109.0
C22 C23 H23A 109.0
C24 C23 H23B 109.0
C22 C23 H23B 109.0
H23A C23 H23B 107.8
C23 C24 H24A 109.5
C23 C24 H24B 109.5
H24A C24 H24B 109.5
C23 C24 H24C 109.5
H24A C24 H24C 109.5
H24B C24 H24C 109.5
C1 N1 C4 105.59(16)
C1 N1 B1 128.13(16)
C4 N1 B1 126.28(14)
C9 N2 C6 106.24(15)
C9 N2 B1 127.96(16)
C6 N2 B1 125.57(14)
C13 N3 C16 106.07(16)
C13 N3 B2 128.06(16)
C16 N3 B2 125.83(16)
C21 N4 C18 106.23(16)
C21 N4 B2 127.71(16)
C18 N4 B2 125.88(15)

loop_
_geom_bond_atom_site_label_1
_geom_bond_atom_site_label_2
_geom_bond_distance
B1 F2 1.372(2)
B1 F1 1.374(3)
B1 N1 1.557(3)
B1 N2 1.558(2)
B2 F4 1.371(2)
B2 F3 1.373(2)
B2 N3 1.560(3)
B2 N4 1.561(3)
C1 N1 1.340(2)
C1 C2 1.390(3)
C1 Cl1 1.696(2)
C2 C3 1.350(3)
C2 H2 0.9300
C3 C4 1.409(3)
C3 H3 0.9300
C4 C5 1.387(2)
C4 N1 1.399(2)
C5 C6 1.398(3)
C5 C10 1.504(2)
C6 N2 1.395(2)
C6 C7 1.401(3)
C7 C8 1.370(3)
C7 H7 0.9300
C8 C9 1.382(3)
C8 H8 0.9300
C9 N2 1.347(2)
C9 Cl2 1.698(2)
C10 C11 1.516(3)
C10 H10A 0.9700
C10 H10B 0.9700
C11 C12 1.510(3)
C11 H11A 0.9700
C11 H11B 0.9700
C12 H12A 0.9600
C12 H12B 0.9600
C12 H12C 0.9600
C13 N3 1.340(3)
C13 C14 1.386(3)
C13 Cl4 1.700(2)
C14 C15 1.369(3)
C14 H14 0.9300
C15 C16 1.400(3)
C15 H15 0.9300
C16 C17 1.396(3)
C16 N3 1.397(2)
C17 C18 1.389(3)
C17 C22 1.503(3)
C18 N4 1.399(2)
C18 C19 1.405(3)
C19 C20 1.368(3)
C19 H19 0.9300
C20 C21 1.391(3)
C20 H20 0.9300
C21 N4 1.338(3)
C21 Cl3 1.700(2)
C22 C23 1.529(3)
C22 H22A 0.9700
C22 H22B 0.9700
C23 C24 1.507(3)
C23 H23A 0.9700
C23 H23B 0.9700
C24 H24A 0.9600
C24 H24B 0.9600
C24 H24C 0.9600
